data_2021154
loop_
_publ_author_name
'\.Zes\/lawska, Ewa'
'Nitek, Wojciech'
'Marona, Henryk'
'Gunia-Krzy\.zak, Agnieszka'

_publ_section_title
;
 Cinnamamide pharmacophore for anticonvulsant activity: evidence from
 crystallographic studies
;
_journal_coeditor_code QS3071
_journal_issue 7
_journal_name_full 'Acta Crystallographica Section C Structural Chemistry'
_journal_paper_doi 10.1107/S2053229618007660
_journal_volume 74
_journal_year 2018
_chemical_formula_iupac 'C13 H17 N O2, 1/3(H2 O)'
_chemical_formula_moiety 'C13 H17 N O2, 0.3333(H2 O)'
_chemical_formula_sum 'C13 H17.66667 N O2.33333'
_chemical_formula_weight 225.28
_chemical_name_common 'cinnamaide derivatives'
_chemical_name_systematic '(<i>R</i>,<i>S</i>)-(2<i>E</i>)-<i>N</i>-(2-Hydroxybutyl)-3-phenylprop-2-enamide--water (3/1)'
_space_group_IT_number 2
_symmetry_cell_setting triclinic
_symmetry_space_group_name_Hall '-P 1'
_symmetry_space_group_name_H-M 'P -1'
_atom_sites_solution_hydrogens mixed
_audit_creation_method 'WinGX routine CIF_UPDATE'
_cell_angle_alpha 68.242(3)
_cell_angle_beta 80.424(5)
_cell_angle_gamma 89.491(5)
_cell_formula_units_Z 6
_cell_length_a 8.5101(5)
_cell_length_b 15.0230(10)
_cell_length_c 15.8210(10)
_cell_measurement_reflns_used 6123
_cell_measurement_temperature 100(2)
_cell_measurement_theta_max 25.35
_cell_measurement_theta_min 0.998
_cell_volume 1849.3(2)
_computing_cell_refinement
;
SCALEPACK (Otwinowski & Minor, 1997)
;
_computing_data_collection
;
COLLECT (Bruker, 2004)
;
_computing_data_reduction
;
DENZO and SCALEPACK (Otwinowski & Minor, 1997)
;
_computing_molecular_graphics
;
ORTEP-3 (Farrugia, 2012) and Mercury (Macrae <i>et al.</i>,
2008)
;
_computing_publication_material
;
publCIF (Westrip, 2010)
;
_computing_structure_refinement
;
SHELXL (Sheldrick, 2008) and SHELXL2014 (Sheldrick, 2015)
;
_diffrn_ambient_temperature 100(2)
_diffrn_detector_area_resol_mean 9
_diffrn_measured_fraction_theta_full 0.993
_diffrn_measured_fraction_theta_max 0.991
_diffrn_measurement_device '95mm CCD camera on \k-goniostat'
_diffrn_measurement_device_type 'Nonius KappaCCD'
_diffrn_measurement_method CCD
_diffrn_radiation_monochromator 'horizonally mounted graphite crystal'
_diffrn_radiation_type MoK\a
_diffrn_radiation_wavelength 0.71073
_diffrn_reflns_av_R_equivalents 0.0413
_diffrn_reflns_limit_h_max 10
_diffrn_reflns_limit_h_min -10
_diffrn_reflns_limit_k_max 17
_diffrn_reflns_limit_k_min -18
_diffrn_reflns_limit_l_max 18
_diffrn_reflns_limit_l_min -18
_diffrn_reflns_number 11581
_diffrn_reflns_theta_full 25.242
_diffrn_reflns_theta_max 25.293
_diffrn_reflns_theta_min 2.587
_exptl_absorpt_coefficient_mu 0.083
_exptl_absorpt_correction_T_max 0.996
_exptl_absorpt_correction_T_min 0.944
_exptl_absorpt_correction_type multi-scan
_exptl_absorpt_process_details
;
(DENZO-SMN; Otwinowski & Minor, 1997)
;
_exptl_crystal_colour colourless
_exptl_crystal_density_diffrn 1.214
_exptl_crystal_density_method 'not measured'
_exptl_crystal_description needle
_exptl_crystal_F_000 728
_exptl_crystal_size_max 0.7
_exptl_crystal_size_mid 0.097
_exptl_crystal_size_min 0.045
_refine_diff_density_max 0.727
_refine_diff_density_min -0.315
_refine_ls_extinction_method none
_refine_ls_goodness_of_fit_ref 1.066
_refine_ls_hydrogen_treatment mixed
_refine_ls_matrix_type full
_refine_ls_number_parameters 474
_refine_ls_number_reflns 6667
_refine_ls_number_restraints 0
_refine_ls_restrained_S_all 1.066
_refine_ls_R_factor_all 0.0893
_refine_ls_R_factor_gt 0.0585
_refine_ls_shift/su_max 0
_refine_ls_shift/su_mean 0
_refine_ls_structure_factor_coef Fsqd
_refine_ls_weighting_details 'w=1/[\s^2^(Fo^2^)+(0.0469P)^2^+1.5371P] where P=(Fo^2^+2Fc^2^)/3'
_refine_ls_weighting_scheme calc
_refine_ls_wR_factor_gt 0.1246
_refine_ls_wR_factor_ref 0.1404
_reflns_number_gt 4844
_reflns_number_total 6667
_reflns_threshold_expression 'I > 2\s(I)'
_cod_data_source_file qs3071sup1.cif
_cod_data_source_block 1
_cod_depositor_comments
;

2019-09-06
Z value and formula fixed to values more according to usual
chemical conventions.                 miguel
;
_cod_original_formula_sum 'C39 H53 N3 O7'
_cod_original_formula_weight 675.84
_cod_original_formula_moiety '3(C13 H17 N O2), H2 O'
_cod_original_formula_iupac '3C13 H17 N O2, H2 O'
_cod_original_formula_units_Z 2
_cod_database_code 2021154
_shelxl_version_number .2013

loop_
_symmetry_equiv_pos_as_xyz
'x, y, z'
'-x, -y, -z'

loop_
_atom_site_type_symbol
_atom_site_label
_atom_site_fract_x
_atom_site_fract_y
_atom_site_fract_z
_atom_site_U_iso_or_equiv
_atom_site_adp_type
_atom_site_calc_flag
_atom_site_occupancy
O O2C -0.1614(2) 0.15256(14) 0.80899(14) 0.0263(4) Uani d 1
H H22C -0.160(4) 0.087(2) 0.842(2) 0.041(9) Uiso d 1
O O1C 0.2916(2) 0.09204(13) 0.90936(12) 0.0260(4) Uani d 1
O O2A 0.4962(2) -0.19381(14) 0.60516(13) 0.0254(4) Uani d 1
H H22A 0.531(4) -0.137(3) 0.611(2) 0.051(10) Uiso d 1
O O1A 0.0889(2) -0.04206(13) 0.69214(12) 0.0268(4) Uani d 1
O O1B 0.6159(2) -0.03357(13) 0.62084(12) 0.0233(4) Uani d 1
N N1A 0.2295(2) -0.06915(16) 0.56941(17) 0.0230(5) Uani d 1
H HNA 0.277(4) -0.041(2) 0.511(2) 0.045(10) Uiso d 1
N N1C 0.1631(2) 0.09115(15) 0.79599(15) 0.0203(5) Uani d 1
H HNC 0.128(3) 0.059(2) 0.769(2) 0.026(8) Uiso d 1
O O2B 0.9462(2) -0.18637(13) 0.84533(14) 0.0236(4) Uani d 1
H H22B 0.986(5) -0.150(3) 0.793(3) 0.064(13) Uiso d 1
N N1B 0.6822(3) -0.08545(15) 0.76280(16) 0.0219(5) Uani d 1
H HNB 0.707(3) -0.069(2) 0.808(2) 0.031(8) Uiso d 1
C C4A 0.0330(3) 0.24882(18) 0.51694(17) 0.0188(5) Uani d 1
C C7B 0.4176(3) 0.42333(19) 0.62210(19) 0.0256(6) Uani d 1
H H7B 0.3897 0.4858 0.6185 0.031 Uiso calc 1
C C5C 0.4917(3) -0.24166(19) 1.04246(17) 0.0225(6) Uani d 1
H H5C 0.5435 -0.1995 1.0628 0.027 Uiso calc 1
C C4C 0.3817(3) -0.20594(18) 0.98243(17) 0.0203(5) Uani d 1
C C1B 0.6325(3) -0.01858(18) 0.69143(17) 0.0201(5) Uani d 1
C C7C 0.4484(3) -0.4009(2) 1.04470(19) 0.0272(6) Uani d 1
H H7C 0.4708 -0.4669 1.0657 0.033 Uiso calc 1
C C2B 0.5995(3) 0.07453(17) 0.70041(17) 0.0193(5) Uani d 1
H H2B 0.624 0.0858 0.7521 0.023 Uiso calc 1
C C6B 0.3720(3) 0.38621(19) 0.56096(19) 0.0266(6) Uani d 1
H H6B 0.312 0.423 0.5157 0.032 Uiso calc 1
C C11C -0.0355(3) 0.20199(18) 0.82735(18) 0.0216(5) Uani d 1
H H11C -0.0301 0.1733 0.8948 0.026 Uiso calc 1
C C1A 0.1576(3) -0.01192(18) 0.60963(18) 0.0206(5) Uani d 1
C C5B 0.4141(3) 0.29562(18) 0.56608(18) 0.0228(6) Uani d 1
H H5B 0.3856 0.2715 0.5227 0.027 Uiso calc 1
C C6C 0.5253(3) -0.33781(19) 1.07222(18) 0.0246(6) Uani d 1
H H6C 0.6015 -0.3607 1.1118 0.03 Uiso calc 1
C C12B 0.8454(3) -0.33398(18) 0.83752(19) 0.0244(6) Uani d 1
H H12A 0.7458 -0.3673 0.8372 0.029 Uiso calc 1
H H12B 0.9194 -0.3251 0.7793 0.029 Uiso calc 1
C C2A 0.1597(3) 0.09027(18) 0.54877(18) 0.0215(5) Uani d 1
H H2A 0.2358 0.115 0.4932 0.026 Uiso calc 1
C C1C 0.2430(3) 0.04774(18) 0.86511(17) 0.0208(5) Uani d 1
C C3A 0.0550(3) 0.14824(18) 0.57146(18) 0.0203(5) Uani d 1
H H3A -0.0131 0.1209 0.6298 0.024 Uiso calc 1
C C4B 0.4980(3) 0.23860(18) 0.63389(17) 0.0187(5) Uani d 1
C C7A -0.0274(3) 0.43981(19) 0.41874(19) 0.0265(6) Uani d 1
H H7A -0.0481 0.5045 0.3854 0.032 Uiso calc 1
C C9C 0.3049(3) -0.27054(19) 0.95527(18) 0.0259(6) Uani d 1
H H9C 0.2292 -0.2481 0.9153 0.031 Uiso calc 1
C C8B 0.5043(3) 0.36863(19) 0.68871(18) 0.0233(6) Uani d 1
H H8B 0.5376 0.3946 0.7296 0.028 Uiso calc 1
C C10C 0.1233(3) 0.19128(18) 0.77163(18) 0.0215(5) Uani d 1
H H10A 0.1176 0.2196 0.7049 0.026 Uiso calc 1
H H10B 0.2092 0.2275 0.7827 0.026 Uiso calc 1
C C13B 0.9201(3) -0.3966(2) 0.9184(2) 0.0332(7) Uani d 1
H H13A 0.9427 -0.4584 0.9126 0.05 Uiso calc 1
H H13B 0.8462 -0.4074 0.9763 0.05 Uiso calc 1
H H13C 1.0198 -0.3646 0.9186 0.05 Uiso calc 1
C C6A -0.1194(3) 0.38856(19) 0.50405(19) 0.0252(6) Uani d 1
H H6A -0.2038 0.4181 0.5292 0.03 Uiso calc 1
C C8A 0.0963(3) 0.39569(19) 0.38197(18) 0.0238(6) Uani d 1
H H8A 0.1602 0.4307 0.3236 0.029 Uiso calc 1
C C5A -0.0889(3) 0.29479(18) 0.55254(18) 0.0205(5) Uani d 1
H H5A -0.152 0.2607 0.6114 0.025 Uiso calc 1
C C3C 0.3499(3) -0.10396(18) 0.95234(18) 0.0221(6) Uani d 1
H H3C 0.3915 -0.0688 0.9835 0.027 Uiso calc 1
C C11A 0.3401(3) -0.2224(2) 0.6620(2) 0.0305(6) Uani d 1
H H11A 0.3349 -0.2063 0.7183 0.037 Uiso calc 1
C C2C 0.2690(3) -0.05498(18) 0.88593(17) 0.0216(5) Uani d 1
H H2C 0.2276 -0.0866 0.8516 0.026 Uiso calc 1
C C11B 0.8072(3) -0.23602(19) 0.84034(19) 0.0240(6) Uani d 1
H H11B 0.7281 -0.2466 0.898 0.029 Uiso calc 1
C C9B 0.5423(3) 0.27651(19) 0.69580(18) 0.0217(5) Uani d 1
H H9B 0.5986 0.2389 0.7428 0.026 Uiso calc 1
C C9A 0.1262(3) 0.30111(18) 0.43027(17) 0.0215(5) Uani d 1
H H9A 0.2099 0.2715 0.4047 0.026 Uiso calc 1
C C12C -0.0757(3) 0.30639(19) 0.80178(19) 0.0258(6) Uani d 1
H H12C -0.1859 0.3091 0.8325 0.031 Uiso calc 1
H H12D -0.0726 0.3358 0.7342 0.031 Uiso calc 1
C C3B 0.5356(3) 0.14285(18) 0.63633(17) 0.0197(5) Uani d 1
H H3B 0.5117 0.1274 0.5866 0.024 Uiso calc 1
C C8C 0.3382(3) -0.3664(2) 0.9859(2) 0.0298(6) Uani d 1
H H8C 0.2853 -0.4091 0.9666 0.036 Uiso calc 1
C C10A 0.2129(3) -0.17318(19) 0.6092(2) 0.0315(7) Uani d 1
H H10C 0.2108 -0.1968 0.5587 0.038 Uiso calc 1
H H10D 0.1085 -0.1926 0.6512 0.038 Uiso calc 1
C C10B 0.7300(3) -0.17765(19) 0.75939(19) 0.0258(6) Uani d 1
H H10E 0.8059 -0.1664 0.7013 0.031 Uiso calc 1
H H10F 0.6349 -0.2147 0.7587 0.031 Uiso calc 1
C C13C 0.0376(3) 0.3654(2) 0.8289(2) 0.0339(7) Uani d 1
H H13D 0.0057 0.4318 0.8103 0.051 Uiso calc 1
H H13E 0.1468 0.3642 0.7978 0.051 Uiso calc 1
H H13F 0.0329 0.338 0.896 0.051 Uiso calc 1
C C12A 0.3156(3) -0.3311(2) 0.6904(2) 0.0376(7) Uani d 1
H H12E 0.2064 -0.352 0.7262 0.045 Uiso calc 1
H H12F 0.324 -0.3462 0.634 0.045 Uiso calc 1
C C13A 0.4338(4) -0.3872(2) 0.7475(2) 0.0431(8) Uani d 1
H H13G 0.4124 -0.456 0.763 0.065 Uiso calc 1
H H13H 0.4238 -0.3745 0.8046 0.065 Uiso calc 1
H H13I 0.5422 -0.3678 0.7123 0.065 Uiso calc 1
O O 0.1956(2) 0.04507(14) 1.09266(14) 0.0266(4) Uani d 1
H HW1 0.221(4) 0.060(3) 1.029(3) 0.063(12) Uiso d 1
H HW2 0.132(4) 0.086(3) 1.099(2) 0.049(11) Uiso d 1

loop_
_atom_site_aniso_label
_atom_site_aniso_U_11
_atom_site_aniso_U_22
_atom_site_aniso_U_33
_atom_site_aniso_U_12
_atom_site_aniso_U_13
_atom_site_aniso_U_23
O2C 0.0222(9) 0.0197(10) 0.0358(11) -0.0023(7) -0.0085(8) -0.0074(9)
O1C 0.0336(10) 0.0229(10) 0.0237(10) -0.0038(8) -0.0063(8) -0.0106(8)
O2A 0.0218(9) 0.0243(10) 0.0332(11) -0.0012(7) -0.0041(8) -0.0144(9)
O1A 0.0312(10) 0.0224(10) 0.0226(10) -0.0008(8) 0.0011(8) -0.0062(8)
O1B 0.0283(9) 0.0226(10) 0.0228(10) 0.0024(7) -0.0075(8) -0.0116(8)
N1A 0.0215(11) 0.0193(12) 0.0282(13) 0.0027(9) -0.0023(10) -0.0099(10)
N1C 0.0217(11) 0.0198(12) 0.0218(12) -0.0003(9) -0.0040(9) -0.0103(10)
O2B 0.0262(10) 0.0193(10) 0.0237(11) -0.0039(8) -0.0058(8) -0.0056(9)
N1B 0.0262(11) 0.0181(12) 0.0248(12) 0.0047(9) -0.0086(9) -0.0101(10)
C4A 0.0178(12) 0.0185(13) 0.0223(13) 0.0000(9) -0.0065(10) -0.0090(11)
C7B 0.0267(13) 0.0179(14) 0.0305(15) 0.0043(10) -0.0001(11) -0.0094(12)
C5C 0.0205(12) 0.0263(15) 0.0202(13) -0.0023(10) -0.0027(10) -0.0083(11)
C4C 0.0190(12) 0.0215(14) 0.0183(13) -0.0013(10) 0.0000(10) -0.0065(11)
C1B 0.0163(12) 0.0203(14) 0.0220(14) -0.0016(10) -0.0009(10) -0.0072(11)
C7C 0.0320(14) 0.0223(15) 0.0241(15) 0.0037(11) -0.0022(11) -0.0062(12)
C2B 0.0209(12) 0.0195(13) 0.0183(13) 0.0003(10) -0.0024(10) -0.0083(11)
C6B 0.0242(13) 0.0228(14) 0.0291(15) 0.0061(11) -0.0075(11) -0.0043(12)
C11C 0.0196(12) 0.0227(14) 0.0223(14) -0.0015(10) -0.0017(10) -0.0087(11)
C1A 0.0180(12) 0.0216(14) 0.0237(14) 0.0011(10) -0.0051(10) -0.0094(11)
C5B 0.0204(13) 0.0215(14) 0.0255(14) 0.0012(10) -0.0049(11) -0.0072(12)
C6C 0.0221(13) 0.0299(15) 0.0191(14) 0.0021(11) -0.0027(10) -0.0065(12)
C12B 0.0266(13) 0.0196(14) 0.0286(15) 0.0014(11) -0.0083(11) -0.0094(12)
C2A 0.0219(12) 0.0212(14) 0.0198(13) -0.0001(10) -0.0011(10) -0.0070(11)
C1C 0.0187(12) 0.0228(14) 0.0206(13) -0.0024(10) 0.0010(10) -0.0095(11)
C3A 0.0186(12) 0.0227(14) 0.0196(13) -0.0012(10) -0.0026(10) -0.0080(11)
C4B 0.0158(11) 0.0179(13) 0.0212(13) 0.0003(9) -0.0007(10) -0.0068(11)
C7A 0.0285(14) 0.0199(14) 0.0308(15) 0.0051(11) -0.0108(12) -0.0068(12)
C9C 0.0285(14) 0.0266(15) 0.0235(14) -0.0011(11) -0.0094(11) -0.0084(12)
C8B 0.0244(13) 0.0231(14) 0.0237(14) 0.0004(10) -0.0004(11) -0.0117(12)
C10C 0.0223(13) 0.0174(13) 0.0229(14) 0.0000(10) -0.0014(10) -0.0064(11)
C13B 0.0397(16) 0.0221(15) 0.0377(17) 0.0031(12) -0.0137(13) -0.0080(13)
C6A 0.0216(13) 0.0235(14) 0.0299(15) 0.0049(10) -0.0032(11) -0.0099(12)
C8A 0.0253(13) 0.0233(14) 0.0207(14) -0.0016(10) -0.0033(11) -0.0060(11)
C5A 0.0178(12) 0.0228(14) 0.0227(14) 0.0003(10) -0.0026(10) -0.0110(11)
C3C 0.0216(12) 0.0207(14) 0.0241(14) -0.0046(10) -0.0003(10) -0.0098(11)
C11A 0.0278(14) 0.0287(16) 0.0344(17) -0.0007(12) -0.0052(12) -0.0112(13)
C2C 0.0226(13) 0.0222(14) 0.0209(14) -0.0022(10) -0.0018(10) -0.0099(11)
C11B 0.0218(13) 0.0218(14) 0.0282(15) -0.0006(10) -0.0066(11) -0.0081(12)
C9B 0.0182(12) 0.0253(14) 0.0209(13) 0.0020(10) -0.0016(10) -0.0087(11)
C9A 0.0220(12) 0.0236(14) 0.0210(14) 0.0025(10) -0.0044(10) -0.0106(11)
C12C 0.0262(13) 0.0243(15) 0.0268(15) 0.0008(11) -0.0028(11) -0.0102(12)
C3B 0.0191(12) 0.0212(14) 0.0195(13) -0.0001(10) -0.0022(10) -0.0091(11)
C8C 0.0354(15) 0.0236(15) 0.0330(16) 0.0000(12) -0.0092(12) -0.0123(13)
C10A 0.0272(14) 0.0187(14) 0.0462(18) 0.0022(11) -0.0008(13) -0.0117(13)
C10B 0.0307(14) 0.0204(14) 0.0309(15) 0.0049(11) -0.0096(12) -0.0133(12)
C13C 0.0338(15) 0.0301(16) 0.0431(18) -0.0001(12) -0.0033(13) -0.0211(14)
C12A 0.0260(14) 0.0227(16) 0.060(2) 0.0008(12) -0.0085(14) -0.0105(15)
C13A 0.057(2) 0.0313(18) 0.0391(19) 0.0004(15) -0.0111(16) -0.0100(15)
O 0.0356(11) 0.0228(11) 0.0224(11) 0.0003(9) -0.0046(8) -0.0096(9)

loop_
_atom_type_symbol
_atom_type_description
_atom_type_scat_dispersion_real
_atom_type_scat_dispersion_imag
_atom_type_scat_source
C C 0.0033 0.0016 'International Tables Vol C Tables 4.2.6.8 and 6.1.1.4'
H H 0 0 'International Tables Vol C Tables 4.2.6.8 and 6.1.1.4'
O O 0.0106 0.006 'International Tables Vol C Tables 4.2.6.8 and 6.1.1.4'
N N 0.0061 0.0033 'International Tables Vol C Tables 4.2.6.8 and 6.1.1.4'

loop_
_exptl_crystal_face_index_h
_exptl_crystal_face_index_k
_exptl_crystal_face_index_l
_exptl_crystal_face_perp_dist
-3 0 -1 0.39
3 0 1 0.32
0 -1 0 0.015
0 1 0 0.03
0 0 1 0.097
0 0 -1 0

loop_
_geom_angle_atom_site_label_1
_geom_angle_atom_site_label_2
_geom_angle_atom_site_label_3
_geom_angle
C11C O2C H22C 109(2)
C11A O2A H22A 107(2)
C1A N1A C10A 124.5(2)
C1A N1A HNA 116(2)
C10A N1A HNA 119(2)
C1C N1C C10C 121.6(2)
C1C N1C HNC 119(2)
C10C N1C HNC 119(2)
C11B O2B H22B 109(3)
C1B N1B C10B 121.2(2)
C1B N1B HNB 119.0(19)
C10B N1B HNB 118.4(19)
C5A C4A C9A 118.3(2)
C5A C4A C3A 118.1(2)
C9A C4A C3A 123.6(2)
C6B C7B C8B 119.7(2)
C6B C7B H7B 120.1
C8B C7B H7B 120.1
C6C C5C C4C 120.6(2)
C6C C5C H5C 119.7
C4C C5C H5C 119.7
C9C C4C C5C 118.1(2)
C9C C4C C3C 122.9(2)
C5C C4C C3C 119.0(2)
O1B C1B N1B 121.9(2)
O1B C1B C2B 122.0(2)
N1B C1B C2B 116.1(2)
C6C C7C C8C 119.2(3)
C6C C7C H7C 120.4
C8C C7C H7C 120.4
C3B C2B C1B 120.4(2)
C3B C2B H2B 119.8
C1B C2B H2B 119.8
C5B C6B C7B 119.8(3)
C5B C6B H6B 120.1
C7B C6B H6B 120.1
O2C C11C C12C 107.7(2)
O2C C11C C10C 109.4(2)
C12C C11C C10C 112.0(2)
O2C C11C H11C 109.3
C12C C11C H11C 109.3
C10C C11C H11C 109.3
O1A C1A N1A 123.1(2)
O1A C1A C2A 121.6(2)
N1A C1A C2A 115.3(2)
C6B C5B C4B 121.3(2)
C6B C5B H5B 119.3
C4B C5B H5B 119.3
C5C C6C C7C 120.6(2)
C5C C6C H6C 119.7
C7C C6C H6C 119.7
C13B C12B C11B 113.2(2)
C13B C12B H12A 108.9
C11B C12B H12A 108.9
C13B C12B H12B 108.9
C11B C12B H12B 108.9
H12A C12B H12B 107.8
C3A C2A C1A 120.4(2)
C3A C2A H2A 119.8
C1A C2A H2A 119.8
O1C C1C N1C 121.4(2)
O1C C1C C2C 122.2(2)
N1C C1C C2C 116.4(2)
C2A C3A C4A 127.7(2)
C2A C3A H3A 116.2
C4A C3A H3A 116.2
C5B C4B C9B 118.4(2)
C5B C4B C3B 118.3(2)
C9B C4B C3B 123.3(2)
C6A C7A C8A 119.6(2)
C6A C7A H7A 120.2
C8A C7A H7A 120.2
C8C C9C C4C 120.8(2)
C8C C9C H9C 119.6
C4C C9C H9C 119.6
C9B C8B C7B 120.5(2)
C9B C8B H8B 119.8
C7B C8B H8B 119.8
N1C C10C C11C 112.3(2)
N1C C10C H10A 109.1
C11C C10C H10A 109.1
N1C C10C H10B 109.1
C11C C10C H10B 109.1
H10A C10C H10B 107.9
C12B C13B H13A 109.5
C12B C13B H13B 109.5
H13A C13B H13B 109.5
C12B C13B H13C 109.5
H13A C13B H13C 109.5
H13B C13B H13C 109.5
C5A C6A C7A 120.2(2)
C5A C6A H6A 119.9
C7A C6A H6A 119.9
C9A C8A C7A 120.3(2)
C9A C8A H8A 119.9
C7A C8A H8A 119.9
C6A C5A C4A 121.3(2)
C6A C5A H5A 119.3
C4A C5A H5A 119.3
C2C C3C C4C 127.1(2)
C2C C3C H3C 116.4
C4C C3C H3C 116.4
O2A C11A C10A 110.8(2)
O2A C11A C12A 107.3(2)
C10A C11A C12A 109.5(2)
O2A C11A H11A 109.7
C10A C11A H11A 109.7
C12A C11A H11A 109.7
C3C C2C C1C 120.8(2)
C3C C2C H2C 119.6
C1C C2C H2C 119.6
O2B C11B C10B 111.9(2)
O2B C11B C12B 111.3(2)
C10B C11B C12B 110.8(2)
O2B C11B H11B 107.5
C10B C11B H11B 107.5
C12B C11B H11B 107.5
C8B C9B C4B 120.2(2)
C8B C9B H9B 119.9
C4B C9B H9B 119.9
C8A C9A C4A 120.3(2)
C8A C9A H9A 119.8
C4A C9A H9A 119.8
C11C C12C C13C 113.5(2)
C11C C12C H12C 108.9
C13C C12C H12C 108.9
C11C C12C H12D 108.9
C13C C12C H12D 108.9
H12C C12C H12D 107.7
C2B C3B C4B 127.4(2)
C2B C3B H3B 116.3
C4B C3B H3B 116.3
C9C C8C C7C 120.6(3)
C9C C8C H8C 119.7
C7C C8C H8C 119.7
N1A C10A C11A 116.0(2)
N1A C10A H10C 108.3
C11A C10A H10C 108.3
N1A C10A H10D 108.3
C11A C10A H10D 108.3
H10C C10A H10D 107.4
N1B C10B C11B 112.5(2)
N1B C10B H10E 109.1
C11B C10B H10E 109.1
N1B C10B H10F 109.1
C11B C10B H10F 109.1
H10E C10B H10F 107.8
C12C C13C H13D 109.5
C12C C13C H13E 109.5
H13D C13C H13E 109.5
C12C C13C H13F 109.5
H13D C13C H13F 109.5
H13E C13C H13F 109.5
C13A C12A C11A 113.5(2)
C13A C12A H12E 108.9
C11A C12A H12E 108.9
C13A C12A H12F 108.9
C11A C12A H12F 108.9
H12E C12A H12F 107.7
C12A C13A H13G 109.5
C12A C13A H13H 109.5
H13G C13A H13H 109.5
C12A C13A H13I 109.5
H13G C13A H13I 109.5
H13H C13A H13I 109.5
HW1 O HW2 105(3)

loop_
_geom_bond_atom_site_label_1
_geom_bond_atom_site_label_2
_geom_bond_distance
O2C C11C 1.435(3)
O2C H22C 0.92(3)
O1C C1C 1.245(3)
O2A C11A 1.444(3)
O2A H22A 0.94(4)
O1A C1A 1.250(3)
O1B C1B 1.248(3)
N1A C1A 1.336(3)
N1A C10A 1.450(3)
N1A HNA 0.89(3)
N1C C1C 1.339(3)
N1C C10C 1.460(3)
N1C HNC 0.84(3)
O2B C11B 1.432(3)
O2B H22B 0.81(4)
N1B C1B 1.332(3)
N1B C10B 1.458(3)
N1B HNB 0.88(3)
C4A C5A 1.397(3)
C4A C9A 1.406(4)
C4A C3A 1.464(4)
C7B C6B 1.388(4)
C7B C8B 1.391(4)
C7B H7B 0.95
C5C C6C 1.387(4)
C5C C4C 1.406(4)
C5C H5C 0.95
C4C C9C 1.402(3)
C4C C3C 1.463(4)
C1B C2B 1.477(3)
C7C C6C 1.388(4)
C7C C8C 1.393(4)
C7C H7C 0.95
C2B C3B 1.334(4)
C2B H2B 0.95
C6B C5B 1.381(4)
C6B H6B 0.95
C11C C12C 1.519(4)
C11C C10C 1.528(3)
C11C H11C 1
C1A C2A 1.477(4)
C5B C4B 1.399(4)
C5B H5B 0.95
C6C H6C 0.95
C12B C13B 1.515(4)
C12B C11B 1.519(3)
C12B H12A 0.99
C12B H12B 0.99
C2A C3A 1.339(3)
C2A H2A 0.95
C1C C2C 1.477(4)
C3A H3A 0.95
C4B C9B 1.402(3)
C4B C3B 1.459(3)
C7A C6A 1.384(4)
C7A C8A 1.398(4)
C7A H7A 0.95
C9C C8C 1.381(4)
C9C H9C 0.95
C8B C9B 1.386(4)
C8B H8B 0.95
C10C H10A 0.99
C10C H10B 0.99
C13B H13A 0.98
C13B H13B 0.98
C13B H13C 0.98
C6A C5A 1.378(4)
C6A H6A 0.95
C8A C9A 1.386(4)
C8A H8A 0.95
C5A H5A 0.95
C3C C2C 1.333(4)
C3C H3C 0.95
C11A C10A 1.498(4)
C11A C12A 1.532(4)
C11A H11A 1
C2C H2C 0.95
C11B C10B 1.509(4)
C11B H11B 1
C9B H9B 0.95
C9A H9A 0.95
C12C C13C 1.527(4)
C12C H12C 0.99
C12C H12D 0.99
C3B H3B 0.95
C8C H8C 0.95
C10A H10C 0.99
C10A H10D 0.99
C10B H10E 0.99
C10B H10F 0.99
C13C H13D 0.98
C13C H13E 0.98
C13C H13F 0.98
C12A C13A 1.504(4)
C12A H12E 0.99
C12A H12F 0.99
C13A H13G 0.98
C13A H13H 0.98
C13A H13I 0.98
O HW1 0.93(4)
O HW2 0.84(4)

loop_
_geom_hbond_atom_site_label_D
_geom_hbond_atom_site_label_H
_geom_hbond_atom_site_label_A
_geom_hbond_site_symmetry_A
_geom_hbond_distance_DH
_geom_hbond_distance_HA
_geom_hbond_distance_DA
_geom_hbond_angle_DHA
C2B H2B O2C 1_655 0.95 2.53 3.341(3) 143.5
C2A H2A O2A 2_656 0.95 2.55 3.438(3) 154.9
O HW1 O1C . 0.93(4) 1.77(4) 2.698(3) 174(3)
O HW2 O2B 2_657 0.84(4) 2.07(4) 2.833(3) 152(3)
N1B HNB O 2_657 0.88(3) 2.05(3) 2.917(3) 169(3)
N1C HNC O1A . 0.84(3) 2.33(3) 3.148(3) 167(3)
N1A HNA O1B 2_656 0.89(3) 2.02(4) 2.906(3) 176(3)
O2B H22B O1A 1_655 0.81(4) 1.90(4) 2.687(3) 163(4)
O2C H22C O 2_557 0.92(3) 1.87(3) 2.786(3) 170(3)
O2A H22A O1B . 0.94(4) 1.79(4) 2.732(2) 175(3)
C9A H9A O2A 2_656 0.95 2.76 3.635(3) 154.5
C9B H9B O2C 1_655 0.95 2.57 3.461(3) 156.1
C10B H10F O2A . 0.99 2.79 3.469(3) 126.4
C5B H5B O2A 2_656 0.95 2.74 3.553(3) 143.8
C2C H2C O1A . 0.95 2.82 3.592(3) 139.6
C5C H5C O1C 2_657 0.95 2.35 3.294(3) 169.7

loop_
_geom_torsion_atom_site_label_1
_geom_torsion_atom_site_label_2
_geom_torsion_atom_site_label_3
_geom_torsion_atom_site_label_4
_geom_torsion
C6C C5C C4C C9C 1.3(4)
C6C C5C C4C C3C -179.8(2)
C10B N1B C1B O1B 4.2(4)
C10B N1B C1B C2B -175.3(2)
O1B C1B C2B C3B 6.6(4)
N1B C1B C2B C3B -173.9(2)
C8B C7B C6B C5B -0.6(4)
C10A N1A C1A O1A 11.8(4)
C10A N1A C1A C2A -166.2(2)
C7B C6B C5B C4B 2.1(4)
C4C C5C C6C C7C -1.3(4)
C8C C7C C6C C5C 0.7(4)
O1A C1A C2A C3A -17.8(4)
N1A C1A C2A C3A 160.2(2)
C10C N1C C1C O1C -2.6(4)
C10C N1C C1C C2C 177.1(2)
C1A C2A C3A C4A -175.6(2)
C5A C4A C3A C2A 177.3(2)
C9A C4A C3A C2A -1.7(4)
C6B C5B C4B C9B -1.5(4)
C6B C5B C4B C3B 178.7(2)
C5C C4C C9C C8C -0.8(4)
C3C C4C C9C C8C -179.6(2)
C6B C7B C8B C9B -1.5(4)
C1C N1C C10C C11C -87.8(3)
O2C C11C C10C N1C -60.9(3)
C12C C11C C10C N1C 179.8(2)
C8A C7A C6A C5A 0.2(4)
C6A C7A C8A C9A 0.4(4)
C7A C6A C5A C4A -0.9(4)
C9A C4A C5A C6A 0.8(3)
C3A C4A C5A C6A -178.3(2)
C9C C4C C3C C2C -11.9(4)
C5C C4C C3C C2C 169.3(2)
C4C C3C C2C C1C 178.3(2)
O1C C1C C2C C3C -1.6(4)
N1C C1C C2C C3C 178.7(2)
C13B C12B C11B O2B 55.9(3)
C13B C12B C11B C10B -178.8(2)
C7B C8B C9B C4B 2.0(4)
C5B C4B C9B C8B -0.5(3)
C3B C4B C9B C8B 179.2(2)
C7A C8A C9A C4A -0.4(4)
C5A C4A C9A C8A -0.2(3)
C3A C4A C9A C8A 178.8(2)
O2C C11C C12C C13C 172.8(2)
C10C C11C C12C C13C -66.9(3)
C1B C2B C3B C4B -178.9(2)
C5B C4B C3B C2B -172.7(2)
C9B C4B C3B C2B 7.6(4)
C4C C9C C8C C7C 0.2(4)
C6C C7C C8C C9C -0.1(4)
C1A N1A C10A C11A -95.3(3)
O2A C11A C10A N1A -55.9(3)
C12A C11A C10A N1A -174.0(2)
C1B N1B C10B C11B 170.6(2)
O2B C11B C10B N1B -58.8(3)
C12B C11B C10B N1B 176.3(2)
O2A C11A C12A C13A 62.2(3)
C10A C11A C12A C13A -177.5(3)

_cod_database_fobs_code 2021154
